data_7154367
loop_
_publ_author_name
'Li, Gang'
'Li, Li'
'Huang, Haihong'
'Yin, Dali'

_publ_section_title
;
 Ti(iv)-catalyzed cascade synthesis of tetrahydrofuro[3,2-d]oxazole from
 arene-1,4-diones.
;
_journal_issue 15
_journal_name_full 'Organic &amp; biomolecular chemistry'
_journal_page_first 4418
_journal_page_last 4421
_journal_paper_doi 10.1039/c5ob00174a
_journal_volume 13
_journal_year 2015
_chemical_formula_moiety 'C20 H21 N O4'
_chemical_formula_sum 'C20 H21 N O4'
_chemical_formula_weight 339.38
_chemical_name_systematic
; 
 ? 
;
_space_group_IT_number 14
_symmetry_cell_setting monoclinic
_symmetry_space_group_name_Hall '-P 2yab'
_symmetry_space_group_name_H-M 'P 1 21/a 1'
_atom_sites_solution_hydrogens geom
_atom_sites_solution_primary direct
_atom_sites_solution_secondary difmap
_audit_creation_method SHELXL-97
_audit_update_record
;
2013-12-24 deposited with the CCDC.
2015-03-09 downloaded from the CCDC.
;
_cell_angle_alpha 90.00
_cell_angle_beta 99.034(12)
_cell_angle_gamma 90.00
_cell_formula_units_Z 4
_cell_length_a 9.106(3)
_cell_length_b 9.532(3)
_cell_length_c 20.8060(10)
_cell_measurement_reflns_used 2851
_cell_measurement_temperature 293(2)
_cell_measurement_theta_max 72.47
_cell_measurement_theta_min 5.11
_cell_volume 1783.5(8)
_computing_cell_refinement 'CrystalClear (Rigaku Inc., 2008)'
_computing_data_collection 'CrystalClear (Rigaku Inc., 2008)'
_computing_data_reduction 'CrystalClear (Rigaku Inc., 2008)'
_computing_molecular_graphics 'ORTEPII(Johnson,1976) and PLUTON(Spek,1990)'
_computing_publication_material 'SHELXL97(Sheldrick, 1997)'
_computing_structure_refinement 'SHELXL-97 (Sheldrick, 1997)'
_computing_structure_solution 'SHELXS-97 (Sheldrick, 1990)'
_diffrn_ambient_temperature 293(2)
_diffrn_detector_area_resol_mean 0
_diffrn_measured_fraction_theta_full 0.960
_diffrn_measured_fraction_theta_max 0.960
_diffrn_measurement_device_type CCD
_diffrn_measurement_method \w
_diffrn_radiation_monochromator Multilayer
_diffrn_radiation_source 'Sealed Tube'
_diffrn_radiation_type CuK\a
_diffrn_radiation_wavelength 1.54178
_diffrn_reflns_av_R_equivalents 0.0350
_diffrn_reflns_av_sigmaI/netI 0.0278
_diffrn_reflns_limit_h_max 11
_diffrn_reflns_limit_h_min -10
_diffrn_reflns_limit_k_max 10
_diffrn_reflns_limit_k_min -11
_diffrn_reflns_limit_l_max 25
_diffrn_reflns_limit_l_min -25
_diffrn_reflns_number 13201
_diffrn_reflns_theta_full 72.47
_diffrn_reflns_theta_max 72.47
_diffrn_reflns_theta_min 5.11
_diffrn_standards_decay_% 0
_diffrn_standards_interval_count 0
_diffrn_standards_interval_time 0
_diffrn_standards_number 0
_exptl_absorpt_coefficient_mu 0.718
_exptl_absorpt_correction_T_max 0.836
_exptl_absorpt_correction_T_min 0.757
_exptl_absorpt_correction_type multi-scan
_exptl_crystal_colour colourless
_exptl_crystal_density_diffrn 1.264
_exptl_crystal_density_method 'not measured'
_exptl_crystal_description prism
_exptl_crystal_F_000 720
_exptl_crystal_size_max 0.47
_exptl_crystal_size_mid 0.38
_exptl_crystal_size_min 0.25
_refine_diff_density_max 0.454
_refine_diff_density_min -0.368
_refine_diff_density_rms 0.036
_refine_ls_extinction_coef 0.0062(15)
_refine_ls_extinction_expression Fc^*^=kFc[1+0.001xFc^2^\l^3^/sin(2\q)]^-1/4^
_refine_ls_extinction_method SHELXL
_refine_ls_goodness_of_fit_ref 1.102
_refine_ls_hydrogen_treatment constr
_refine_ls_matrix_type full
_refine_ls_number_parameters 227
_refine_ls_number_reflns 3397
_refine_ls_number_restraints 0
_refine_ls_restrained_S_all 1.102
_refine_ls_R_factor_all 0.0518
_refine_ls_R_factor_gt 0.0471
_refine_ls_shift/su_max 0.000
_refine_ls_shift/su_mean 0.000
_refine_ls_structure_factor_coef Fsqd
_refine_ls_weighting_details 'calc w=1/[\s^2^(Fo^2^)+(0.0974P)^2^+0.0803P] where P=(Fo^2^+2Fc^2^)/3'
_refine_ls_weighting_scheme calc
_refine_ls_wR_factor_gt 0.1431
_refine_ls_wR_factor_ref 0.1491
_reflns_number_gt 2851
_reflns_number_total 3397
_reflns_threshold_expression >2sigma(I)
_cod_data_source_file c5ob00174a2.cif
_cod_data_source_block 5251
_cod_depositor_comments
;
The following automatic conversions were performed:

'_exptl_absorpt_correction_type' value 'Multi-scan' changed to
'multi-scan' according to
/usr/data/users/saulius/crontab/automatic-downloads/rss-feeds/RSC/lib/dictionaries/cif_core.dic
dictionary named 'cif_core.dic' version 2.4.2 from 2011-04-26.

Automatic conversion script
Id: cif_fix_values 3105 2015-03-04 15:46:00Z robertas 

 Adding full bibliography for 7154367.cif.
;
_cod_original_sg_symbol_H-M 'P 21/a'
_cod_database_code 7154367

loop_
_symmetry_equiv_pos_as_xyz
'x, y, z'
'-x+1/2, y+1/2, -z'
'-x, -y, -z'
'x-1/2, -y-1/2, z'

loop_
_atom_site_label
_atom_site_type_symbol
_atom_site_fract_x
_atom_site_fract_y
_atom_site_fract_z
_atom_site_U_iso_or_equiv
_atom_site_adp_type
_atom_site_occupancy
_atom_site_symmetry_multiplicity
_atom_site_calc_flag
_atom_site_refinement_flags
N1 N 0.06318(13) 0.41255(12) 0.92662(5) 0.0487(3) Uani 1 1 d .
O1 O 0.42911(11) 0.64543(13) 0.57988(5) 0.0615(3) Uani 1 1 d .
O2 O -0.00271(11) 0.43654(12) 0.76914(4) 0.0545(3) Uani 1 1 d .
O3 O -0.08758(14) 0.29932(13) 0.84816(5) 0.0698(4) Uani 1 1 d .
O4 O -0.18224(12) 0.59448(15) 0.93910(5) 0.0723(4) Uani 1 1 d .
H6A H -0.2191 0.6622 0.9549 0.088 Uiso 1 1 calc R
C1 C 0.24289(19) 0.53472(17) 0.49980(8) 0.0605(4) Uani 1 1 d .
H1B H 0.2127 0.4762 0.5310 0.073 Uiso 1 1 calc R
C2 C 0.1755(2) 0.5271(2) 0.43565(8) 0.0694(5) Uani 1 1 d .
H2A H 0.1002 0.4619 0.4235 0.083 Uiso 1 1 calc R
C3 C 0.2187(2) 0.6153(2) 0.38939(8) 0.0724(5) Uani 1 1 d .
H3A H 0.1701 0.6123 0.3466 0.087 Uiso 1 1 calc R
C4 C 0.3341(2) 0.7074(2) 0.40690(8) 0.0701(5) Uani 1 1 d .
H4A H 0.3647 0.7656 0.3757 0.084 Uiso 1 1 calc R
C5 C 0.40454(18) 0.71389(17) 0.47040(8) 0.0581(4) Uani 1 1 d .
H5A H 0.4847 0.7742 0.4819 0.070 Uiso 1 1 calc R
C6 C 0.35530(15) 0.63028(14) 0.51674(6) 0.0475(3) Uani 1 1 d .
C7 C 0.35636(15) 0.60337(15) 0.63066(6) 0.0488(3) Uani 1 1 d .
C8 C 0.42376(16) 0.50386(17) 0.67266(7) 0.0567(4) Uani 1 1 d .
H8A H 0.5143 0.4654 0.6664 0.068 Uiso 1 1 calc R
C9 C 0.35633(16) 0.46047(17) 0.72482(7) 0.0547(4) Uani 1 1 d .
H9A H 0.4014 0.3916 0.7529 0.066 Uiso 1 1 calc R
C10 C 0.22331(14) 0.51835(14) 0.73542(6) 0.0453(3) Uani 1 1 d .
C11 C 0.15842(16) 0.62126(17) 0.69301(8) 0.0568(4) Uani 1 1 d .
H11A H 0.0692 0.6619 0.6997 0.068 Uiso 1 1 calc R
C12 C 0.22475(17) 0.66434(17) 0.64076(8) 0.0587(4) Uani 1 1 d .
H12A H 0.1808 0.7338 0.6128 0.070 Uiso 1 1 calc R
C13 C 0.15165(14) 0.46905(15) 0.79197(6) 0.0457(3) Uani 1 1 d .
H13A H 0.2027 0.3845 0.8107 0.055 Uiso 1 1 calc R
C14 C 0.14272(16) 0.57484(15) 0.84572(7) 0.0498(3) Uani 1 1 d .
H14A H 0.1223 0.6682 0.8280 0.060 Uiso 1 1 calc R
H14B H 0.2346 0.5769 0.8765 0.060 Uiso 1 1 calc R
C15 C 0.01387(14) 0.52135(14) 0.87799(6) 0.0452(3) Uani 1 1 d .
C16 C -0.08287(16) 0.44034(17) 0.82142(7) 0.0534(4) Uani 1 1 d .
C17 C -0.06220(19) 0.63958(17) 0.90891(8) 0.0615(4) Uani 1 1 d .
H17A H 0.0104 0.6859 0.9411 0.074 Uiso 1 1 calc R
H17B H -0.0983 0.7080 0.8757 0.074 Uiso 1 1 calc R
C18 C 0.00209(19) 0.29828(15) 0.90585(7) 0.0566(4) Uani 1 1 d .
C19 C -0.23871(19) 0.4852(3) 0.79611(10) 0.0872(7) Uani 1 1 d .
H19A H -0.2808 0.4235 0.7616 0.091 Uiso 1 1 calc R
H19B H -0.2381 0.5794 0.7798 0.091 Uiso 1 1 calc R
H19C H -0.2972 0.4815 0.8306 0.091 Uiso 1 1 calc R
C20 C 0.0186(3) 0.15969(19) 0.93957(10) 0.0892(7) Uani 1 1 d .
H20A H 0.0845 0.1691 0.9802 0.094 Uiso 1 1 calc R
H20B H 0.0589 0.0927 0.9126 0.094 Uiso 1 1 calc R
H20C H -0.0769 0.1281 0.9477 0.094 Uiso 1 1 calc R

loop_
_atom_site_aniso_label
_atom_site_aniso_U_11
_atom_site_aniso_U_22
_atom_site_aniso_U_33
_atom_site_aniso_U_23
_atom_site_aniso_U_13
_atom_site_aniso_U_12
N1 0.0570(6) 0.0523(7) 0.0370(6) -0.0020(5) 0.0082(5) 0.0003(5)
O1 0.0523(6) 0.0874(8) 0.0447(6) 0.0102(5) 0.0077(4) -0.0185(5)
O2 0.0510(5) 0.0779(7) 0.0354(5) -0.0106(4) 0.0092(4) -0.0129(5)
O3 0.0908(8) 0.0716(7) 0.0477(6) -0.0102(5) 0.0133(6) -0.0338(6)
O4 0.0609(7) 0.1059(10) 0.0525(7) -0.0091(6) 0.0160(5) 0.0167(6)
C1 0.0665(9) 0.0603(9) 0.0552(9) 0.0000(7) 0.0106(7) -0.0076(7)
C2 0.0668(10) 0.0808(11) 0.0593(10) -0.0211(8) 0.0065(8) -0.0004(8)
C3 0.0797(11) 0.0957(13) 0.0415(8) -0.0112(8) 0.0085(8) 0.0245(10)
C4 0.0909(12) 0.0768(11) 0.0473(8) 0.0098(7) 0.0250(8) 0.0184(9)
C5 0.0679(9) 0.0573(9) 0.0530(8) 0.0051(6) 0.0218(7) 0.0002(7)
C6 0.0499(7) 0.0511(7) 0.0424(7) 0.0034(5) 0.0106(5) 0.0025(5)
C7 0.0456(6) 0.0609(8) 0.0394(7) 0.0045(5) 0.0056(5) -0.0082(5)
C8 0.0482(7) 0.0728(10) 0.0509(8) 0.0086(7) 0.0138(6) 0.0110(6)
C9 0.0533(8) 0.0648(9) 0.0466(8) 0.0134(6) 0.0100(6) 0.0144(6)
C10 0.0468(7) 0.0509(7) 0.0386(7) 0.0018(5) 0.0074(5) 0.0020(5)
C11 0.0505(7) 0.0648(9) 0.0570(9) 0.0127(7) 0.0138(6) 0.0140(6)
C12 0.0560(8) 0.0653(9) 0.0548(9) 0.0198(7) 0.0085(7) 0.0077(7)
C13 0.0468(7) 0.0516(7) 0.0388(7) -0.0004(5) 0.0074(5) -0.0011(5)
C14 0.0549(7) 0.0531(8) 0.0413(7) -0.0039(5) 0.0069(6) -0.0082(6)
C15 0.0492(7) 0.0508(7) 0.0357(6) -0.0037(5) 0.0068(5) -0.0005(5)
C16 0.0513(7) 0.0729(9) 0.0368(7) -0.0058(6) 0.0098(6) -0.0102(6)
C17 0.0735(10) 0.0635(9) 0.0499(8) -0.0029(7) 0.0168(7) 0.0140(7)
C18 0.0763(9) 0.0531(8) 0.0440(8) -0.0064(6) 0.0204(7) -0.0069(7)
C19 0.0486(8) 0.157(2) 0.0545(10) -0.0117(11) 0.0038(7) -0.0023(10)
C20 0.150(2) 0.0543(10) 0.0718(12) -0.0007(8) 0.0432(12) -0.0029(11)

loop_
_atom_type_symbol
_atom_type_description
_atom_type_scat_dispersion_real
_atom_type_scat_dispersion_imag
_atom_type_scat_source
C C 0.0181 0.0091 'International Tables Vol C Tables 4.2.6.8 and 6.1.1.4'
H H 0.0000 0.0000 'International Tables Vol C Tables 4.2.6.8 and 6.1.1.4'
N N 0.0311 0.0180 'International Tables Vol C Tables 4.2.6.8 and 6.1.1.4'
O O 0.0492 0.0322 'International Tables Vol C Tables 4.2.6.8 and 6.1.1.4'

loop_
_geom_angle_atom_site_label_1
_geom_angle_atom_site_label_2
_geom_angle_atom_site_label_3
_geom_angle
C18 N1 C15 107.55(12)
C6 O1 C7 118.16(10)
C16 O2 C13 109.72(9)
C18 O3 C16 107.33(11)
C17 O4 H6A 109.5
C6 C1 C2 118.89(15)
C6 C1 H1B 120.6
C2 C1 H1B 120.6
C1 C2 C3 120.63(17)
C1 C2 H2A 119.7
C3 C2 H2A 119.7
C4 C3 C2 119.61(16)
C4 C3 H3A 120.2
C2 C3 H3A 120.2
C3 C4 C5 120.36(16)
C3 C4 H4A 119.8
C5 C4 H4A 119.8
C4 C5 C6 119.41(16)
C4 C5 H5A 120.3
C6 C5 H5A 120.3
C1 C6 C5 120.97(14)
C1 C6 O1 122.89(12)
C5 C6 O1 116.10(13)
C8 C7 C12 120.59(13)
C8 C7 O1 117.74(13)
C12 C7 O1 121.58(13)
C7 C8 C9 119.72(13)
C7 C8 H8A 120.1
C9 C8 H8A 120.1
C10 C9 C8 120.79(13)
C10 C9 H9A 119.6
C8 C9 H9A 119.6
C9 C10 C11 118.53(13)
C9 C10 C13 119.91(12)
C11 C10 C13 121.56(12)
C12 C11 C10 120.90(13)
C12 C11 H11A 119.5
C10 C11 H11A 119.5
C7 C12 C11 119.43(14)
C7 C12 H12A 120.3
C11 C12 H12A 120.3
O2 C13 C10 109.17(10)
O2 C13 C14 102.87(10)
C10 C13 C14 116.62(12)
O2 C13 H13A 109.3
C10 C13 H13A 109.3
C14 C13 H13A 109.3
C13 C14 C15 103.64(11)
C13 C14 H14A 111.0
C15 C14 H14A 111.0
C13 C14 H14B 111.0
C15 C14 H14B 111.0
H14A C14 H14B 109.0
N1 C15 C17 110.04(11)
N1 C15 C14 111.43(11)
C17 C15 C14 111.81(12)
N1 C15 C16 104.21(11)
C17 C15 C16 116.50(12)
C14 C15 C16 102.44(10)
O2 C16 O3 108.80(12)
O2 C16 C19 108.34(12)
O3 C16 C19 108.34(15)
O2 C16 C15 107.28(10)
O3 C16 C15 102.45(11)
C19 C16 C15 121.07(15)
O4 C17 C15 113.56(14)
O4 C17 H17A 108.9
C15 C17 H17A 108.9
O4 C17 H17B 108.9
C15 C17 H17B 108.9
H17A C17 H17B 107.7
N1 C18 O3 118.13(14)
N1 C18 C20 126.43(17)
O3 C18 C20 115.43(15)
C16 C19 H19A 109.5
C16 C19 H19B 109.5
H19A C19 H19B 109.5
C16 C19 H19C 109.5
H19A C19 H19C 109.5
H19B C19 H19C 109.5
C18 C20 H20A 109.5
C18 C20 H20B 109.5
H20A C20 H20B 109.5
C18 C20 H20C 109.5
H20A C20 H20C 109.5
H20B C20 H20C 109.5

loop_
_geom_bond_atom_site_label_1
_geom_bond_atom_site_label_2
_geom_bond_distance
N1 C18 1.2677(19)
N1 C15 1.4691(18)
O1 C6 1.3860(17)
O1 C7 1.3912(15)
O2 C16 1.4024(15)
O2 C13 1.4449(17)
O3 C18 1.342(2)
O3 C16 1.458(2)
O4 C17 1.411(2)
O4 H6A 0.8200
C1 C6 1.374(2)
C1 C2 1.381(2)
C1 H1B 0.9300
C2 C3 1.381(3)
C2 H2A 0.9300
C3 C4 1.373(3)
C3 H3A 0.9300
C4 C5 1.377(2)
C4 H4A 0.9300
C5 C6 1.3789(19)
C5 H5A 0.9300
C7 C8 1.368(2)
C7 C12 1.377(2)
C8 C9 1.3911(19)
C8 H8A 0.9300
C9 C10 1.3799(19)
C9 H9A 0.9300
C10 C11 1.388(2)
C10 C13 1.5072(17)
C11 C12 1.386(2)
C11 H11A 0.9300
C12 H12A 0.9300
C13 C14 1.5175(19)
C13 H13A 0.9800
C14 C15 1.5279(18)
C14 H14A 0.9700
C14 H14B 0.9700
C15 C17 1.5178(19)
C15 C16 1.5595(19)
C16 C19 1.497(2)
C17 H17A 0.9700
C17 H17B 0.9700
C18 C20 1.492(2)
C19 H19A 0.9600
C19 H19B 0.9600
C19 H19C 0.9600
C20 H20A 0.9600
C20 H20B 0.9600
C20 H20C 0.9600
